data_5900032
_journal_name_full Strukturbericht
_journal_page_first 671
_journal_volume 3
_chemical_formula_sum 'C2 H2 O4'
_chemical_name_systematic 'Ethanedioic acid of form alpha'
_symmetry_Int_Tables_number 61
_symmetry_space_group_name_H-M 'P c a b'
_cell_angle_alpha 90
_cell_angle_beta 90
_cell_angle_gamma 90
_cell_formula_units_Z 4
_cell_length_a 6.546
_cell_length_b 7.847
_cell_length_c 6.086
_cod_data_source_file 032_ethanedioic_acid_alpha.cif
_cod_data_source_block ethanedioic_acid_alpha
_cod_depositor_comments
;
 Added the _citation_author_ordinal data item to the CITATION_AUTHOR loop
 and updated the _citation_author_name data item value.

 Antanas Vaitkus,
 2021-05-03
;
_cod_database_code 5900032

loop_
_atom_site_label
_atom_site_type_symbol
_atom_site_symmetry_multiplicity
_atom_site_Wyckoff_symbol
_atom_site_fract_x
_atom_site_fract_y
_atom_site_fract_z
C C 8 c 0.0600 0.0551 0.9150
O1 O1 8 c 0.0283 0.2141 0.9561
O2 O2 8 c 0.1553 0.9941 0.7674
H H 8 c -0.065 0.35 0.15

loop_
_citation_author_citation_id
_citation_author_ordinal
_citation_author_name
1 1 'Kitajgorodskij, A. I.'

loop_
_citation_id
_citation_coordinate_linkage
_citation_title
_citation_book_title
_citation_country
_citation_page_first
_citation_page_last
_citation_year
_citation_book_publisher
_cod_citation_special_details
1 yes ? 'Organicheskaja Kristallokhimija' USSR ? ? 1955 'Izdatel'stvo Akademii Nauk SSSR'
;

Coordinates are presented as published in this book, Kitajgorodskij's
"Organicheskaja Kristallokhimija", keyed in manually.

Saulius Gra\<zulis
;

loop_
_geom_angle
_geom_angle_atom_site_label_1
_geom_angle_atom_site_label_2
_geom_angle_atom_site_label_3
109.22(50) O2 C C
128.15(50) O2 C O1
122.53(50) O1 C C

loop_
_geom_bond_atom_site_label_1
_geom_bond_atom_site_label_2
_geom_bond_distance
O1 C 1.19(1)
O2 C 1.29(1)
C C 1.56(1)
